data_7037027
loop_
_publ_author_name
'Fiorini, Valentina'
'Ranieri, Anna Maria'
'Muzzioli, Sara'
'Magee, Karen D. M.'
'Zacchini, Stefano'
'Akabar, Nurshadrina'
'Stefan, Alessandra'
'Ogden, Mark I.'
'Massi, Massimiliano'
'Stagni, Stefano'

_publ_section_title
;
 Targeting divalent metal cations with Re(i) tetrazolato complexes.
;
_journal_issue 47
_journal_name_full 'Dalton transactions (Cambridge, England : 2003)'
_journal_page_first 20597
_journal_page_last 20608
_journal_paper_doi 10.1039/c5dt03690a
_journal_volume 44
_journal_year 2015
_chemical_formula_sum 'C22 H14 Cl2 N7 O3 Re'
_chemical_formula_weight 681.50
_chemical_name_systematic
; 
 ? 
;
_space_group_IT_number 61
_symmetry_cell_setting orthorhombic
_symmetry_space_group_name_Hall '-P 2ac 2ab'
_symmetry_space_group_name_H-M 'P b c a'
_atom_sites_solution_hydrogens geom
_atom_sites_solution_primary direct
_atom_sites_solution_secondary difmap
_audit_creation_method SHELXL-97
_audit_update_record
;
2015-09-03 deposited with the CCDC.
2015-10-30 downloaded from the CCDC.
;
_cell_angle_alpha 90.00
_cell_angle_beta 90.00
_cell_angle_gamma 90.00
_cell_formula_units_Z 8
_cell_length_a 21.5431(8)
_cell_length_b 9.3550(4)
_cell_length_c 23.2990(9)
_cell_measurement_reflns_used 9925
_cell_measurement_temperature 100(2)
_cell_measurement_theta_max 28.9675
_cell_measurement_theta_min 2.5755
_cell_volume 4695.6(3)
_computing_cell_refinement 'APEX2 (Bruker AXS, 2006)'
_computing_data_collection 'APEX2 (Bruker AXS, 2006)'
_computing_data_reduction 'SAINT (Bruker AXS, 2004)'
_computing_molecular_graphics 'ORTEPII (Johnson, 1996)'
_computing_publication_material 'XCIF (Bruker AXS, 2001)'
_computing_structure_refinement 'SHELXL-97 (Sheldrick, 1997)'
_computing_structure_solution 'SHELXS-97 (Sheldrick, 1990)'
_diffrn_ambient_temperature 100(2)
_diffrn_measured_fraction_theta_full 1.000
_diffrn_measured_fraction_theta_max 1.000
_diffrn_measurement_device_type 'CCD area detector'
_diffrn_measurement_method 'phi and omega scans'
_diffrn_radiation_monochromator graphite
_diffrn_radiation_source 'fine-focus sealed tube'
_diffrn_radiation_type MoK\a
_diffrn_radiation_wavelength 0.71073
_diffrn_reflns_av_R_equivalents 0.0485
_diffrn_reflns_av_unetI/netI 0.0308
_diffrn_reflns_limit_h_max 27
_diffrn_reflns_limit_h_min -27
_diffrn_reflns_limit_k_max 11
_diffrn_reflns_limit_k_min -11
_diffrn_reflns_limit_l_max 29
_diffrn_reflns_limit_l_min -29
_diffrn_reflns_number 41766
_diffrn_reflns_theta_full 27.10
_diffrn_reflns_theta_max 27.10
_diffrn_reflns_theta_min 1.75
_exptl_absorpt_coefficient_mu 5.444
_exptl_absorpt_correction_T_max 0.5162
_exptl_absorpt_correction_T_min 0.3674
_exptl_absorpt_correction_type empirical
_exptl_absorpt_process_details
; 
 Data were corrected for Lorentz polarization and absorption
 effects (empirical absorption correction SADABS).
 R(int) =  0.1373 (selected reflections only, before parameter refinement)
 R(int) =  0.0578 (selected reflections only, after parameter refinement)
;
_exptl_crystal_colour yellow
_exptl_crystal_density_diffrn 1.928
_exptl_crystal_density_method 'not measured'
_exptl_crystal_description needle
_exptl_crystal_F_000 2624
_exptl_crystal_size_max 0.23
_exptl_crystal_size_mid 0.19
_exptl_crystal_size_min 0.14
_refine_diff_density_max 1.695
_refine_diff_density_min -0.945
_refine_diff_density_rms 0.126
_refine_ls_extinction_method none
_refine_ls_goodness_of_fit_ref 1.080
_refine_ls_hydrogen_treatment constr
_refine_ls_matrix_type full
_refine_ls_number_parameters 316
_refine_ls_number_reflns 5164
_refine_ls_number_restraints 0
_refine_ls_restrained_S_all 1.080
_refine_ls_R_factor_all 0.0408
_refine_ls_R_factor_gt 0.0239
_refine_ls_shift/su_max 0.004
_refine_ls_shift/su_mean 0.000
_refine_ls_structure_factor_coef Fsqd
_refine_ls_weighting_details 'calc w=1/[\s^2^(Fo^2^)+(0.0127P)^2^+11.3412P] where P=(Fo^2^+2Fc^2^)/3'
_refine_ls_weighting_scheme calc
_refine_ls_wR_factor_gt 0.0485
_refine_ls_wR_factor_ref 0.0558
_reflns_number_gt 4051
_reflns_number_total 5164
_reflns_threshold_expression >2sigma(I)
_cod_data_source_file c5dt03690a2.cif
_cod_data_source_block RephenPTZ
_cod_depositor_comments
;
The following automatic conversions were performed:

'_symmetry_cell_setting' value 'Orthorhombic' changed to
'orthorhombic' according to
/usr/data/users/saulius/crontab/automatic-downloads/rss-feeds/RSC/lib/dictionaries/cif_core.dic
dictionary named 'cif_core.dic' version 2.4.2 from 2011-04-26.

Automatic conversion script
Id: cif_fix_values 3271 2015-04-21 07:52:19Z andrius 

 Adding full bibliography for 7037026--7037030.cif.
;
_cod_original_sg_symbol_H-M Pbca
_cod_database_code 7037027

loop_
_symmetry_equiv_pos_as_xyz
'x, y, z'
'-x+1/2, -y, z+1/2'
'-x, y+1/2, -z+1/2'
'x+1/2, -y+1/2, -z'
'-x, -y, -z'
'x-1/2, y, -z-1/2'
'x, -y-1/2, z-1/2'
'-x-1/2, y-1/2, z'

loop_
_atom_site_label
_atom_site_type_symbol
_atom_site_fract_x
_atom_site_fract_y
_atom_site_fract_z
_atom_site_U_iso_or_equiv
_atom_site_adp_type
_atom_site_occupancy
_atom_site_symmetry_multiplicity
_atom_site_calc_flag
_atom_site_refinement_flags
Re1 Re 0.844886(6) 0.275320(16) 0.516748(6) 0.01684(5) Uani 1 1 d .
C3 C 0.82241(16) 0.1478(4) 0.45520(18) 0.0239(9) Uani 1 1 d .
C1 C 0.84728(17) 0.4297(5) 0.46281(18) 0.0268(9) Uani 1 1 d .
C2 C 0.75701(17) 0.3041(4) 0.52583(15) 0.0215(8) Uani 1 1 d .
O3 O 0.80727(12) 0.0738(3) 0.41834(13) 0.0337(7) Uani 1 1 d .
O1 O 0.85016(13) 0.5222(3) 0.43007(14) 0.0400(8) Uani 1 1 d .
O2 O 0.70379(11) 0.3131(3) 0.52894(12) 0.0302(7) Uani 1 1 d .
N1 N 0.92900(13) 0.4450(3) 0.60415(13) 0.0195(7) Uani 1 1 d .
N2 N 0.87090(12) 0.4078(3) 0.58978(13) 0.0185(7) Uani 1 1 d .
N3 N 0.83122(14) 0.4446(4) 0.62982(16) 0.0314(8) Uani 1 1 d .
N4 N 0.86248(14) 0.5100(4) 0.67197(15) 0.0316(8) Uani 1 1 d .
N5 N 0.95897(15) 0.6376(3) 0.73699(13) 0.0249(7) Uani 1 1 d .
N6 N 0.85406(12) 0.1095(3) 0.58126(13) 0.0167(6) Uani 1 1 d .
N7 N 0.94353(13) 0.2263(3) 0.51678(13) 0.0173(6) Uani 1 1 d .
C4 C 0.92184(15) 0.5080(4) 0.65487(16) 0.0193(8) Uani 1 1 d .
C5 C 0.97394(16) 0.5672(4) 0.68869(16) 0.0197(8) Uani 1 1 d .
C6 C 1.03454(16) 0.5493(4) 0.67000(18) 0.0246(9) Uani 1 1 d .
H6 H 1.0433 0.4967 0.6361 0.029 Uiso 1 1 calc R
C9 C 1.00603(19) 0.6951(4) 0.76730(17) 0.0274(9) Uani 1 1 d .
H9 H 0.9965 0.7446 0.8018 0.033 Uiso 1 1 calc R
C8 C 1.06763(19) 0.6859(4) 0.75072(19) 0.0291(9) Uani 1 1 d .
H8 H 1.0993 0.7311 0.7725 0.035 Uiso 1 1 calc R
C7 C 1.08197(17) 0.6097(5) 0.7019(2) 0.0332(10) Uani 1 1 d .
H7 H 1.1240 0.5988 0.6902 0.040 Uiso 1 1 calc R
C10 C 0.80922(16) 0.0538(4) 0.61351(16) 0.0210(8) Uani 1 1 d .
H10 H 0.7678 0.0858 0.6078 0.025 Uiso 1 1 calc R
C11 C 0.82029(16) -0.0492(4) 0.65526(17) 0.0231(8) Uani 1 1 d .
H11 H 0.7867 -0.0873 0.6768 0.028 Uiso 1 1 calc R
C12 C 0.87969(16) -0.0958(4) 0.66537(16) 0.0212(8) Uani 1 1 d .
H12 H 0.8877 -0.1662 0.6938 0.025 Uiso 1 1 calc R
C13 C 0.92872(15) -0.0367(4) 0.63262(16) 0.0184(8) Uani 1 1 d .
C14 C 0.91395(15) 0.0651(4) 0.59105(15) 0.0163(7) Uani 1 1 d .
C15 C 0.96148(15) 0.1295(4) 0.55727(15) 0.0159(7) Uani 1 1 d .
C16 C 1.02430(15) 0.0936(4) 0.56722(15) 0.0167(7) Uani 1 1 d .
C17 C 1.06921(16) 0.1634(4) 0.53334(16) 0.0205(8) Uani 1 1 d .
H17 H 1.1120 0.1431 0.5387 0.025 Uiso 1 1 calc R
C18 C 1.05101(16) 0.2608(4) 0.49271(16) 0.0219(8) Uani 1 1 d .
H18 H 1.0810 0.3086 0.4698 0.026 Uiso 1 1 calc R
C19 C 0.98799(16) 0.2890(4) 0.48542(16) 0.0213(8) Uani 1 1 d .
H19 H 0.9760 0.3559 0.4568 0.026 Uiso 1 1 calc R
C20 C 0.99304(15) -0.0727(4) 0.64162(16) 0.0199(8) Uani 1 1 d .
H20 H 1.0038 -0.1418 0.6698 0.024 Uiso 1 1 calc R
C21 C 1.03827(16) -0.0090(4) 0.61046(16) 0.0207(8) Uani 1 1 d .
H21 H 1.0804 -0.0334 0.6176 0.025 Uiso 1 1 calc R
C101 C 0.3011(2) 0.8743(5) 0.20700(19) 0.0371(11) Uani 1 1 d .
H10A H 0.2859 0.9590 0.1857 0.044 Uiso 1 1 calc R
H10B H 0.3330 0.9067 0.2346 0.044 Uiso 1 1 calc R
Cl1 Cl 0.33402(6) 0.75210(13) 0.15887(6) 0.0484(3) Uani 1 1 d .
Cl2 Cl 0.23852(5) 0.79441(14) 0.24471(5) 0.0460(3) Uani 1 1 d .

loop_
_atom_site_aniso_label
_atom_site_aniso_U_11
_atom_site_aniso_U_22
_atom_site_aniso_U_33
_atom_site_aniso_U_23
_atom_site_aniso_U_13
_atom_site_aniso_U_12
Re1 0.01074(7) 0.01978(8) 0.01999(9) 0.00017(6) -0.00234(5) 0.00092(5)
C3 0.0104(15) 0.032(2) 0.029(2) 0.0022(19) 0.0025(15) 0.0067(15)
C1 0.0165(17) 0.035(2) 0.029(2) 0.0018(19) -0.0040(16) 0.0013(17)
C2 0.0216(19) 0.024(2) 0.019(2) -0.0044(16) -0.0037(14) 0.0006(15)
O3 0.0209(14) 0.0465(19) 0.0338(18) -0.0180(15) -0.0070(12) 0.0057(13)
O1 0.0351(16) 0.0400(19) 0.045(2) 0.0231(16) -0.0039(14) -0.0009(14)
O2 0.0119(12) 0.0425(18) 0.0362(17) -0.0076(14) -0.0037(11) 0.0063(12)
N1 0.0144(14) 0.0249(18) 0.0194(17) -0.0027(14) -0.0019(12) -0.0020(12)
N2 0.0112(13) 0.0220(17) 0.0223(17) 0.0007(14) -0.0009(12) -0.0006(12)
N3 0.0182(16) 0.044(2) 0.032(2) -0.0144(18) -0.0006(14) 0.0016(15)
N4 0.0183(16) 0.043(2) 0.033(2) -0.0120(17) 0.0011(14) 0.0015(15)
N5 0.0299(18) 0.0214(18) 0.0233(19) 0.0017(14) -0.0016(14) -0.0019(14)
N6 0.0119(13) 0.0148(15) 0.0236(17) -0.0025(13) -0.0005(12) 0.0001(11)
N7 0.0133(13) 0.0208(15) 0.0177(16) -0.0010(14) 0.0006(11) 0.0005(12)
C4 0.0139(16) 0.018(2) 0.026(2) 0.0024(16) -0.0022(14) 0.0021(14)
C5 0.0229(18) 0.0162(19) 0.020(2) 0.0051(15) -0.0031(15) 0.0017(15)
C6 0.0164(17) 0.026(2) 0.031(2) -0.0056(17) -0.0035(16) -0.0010(16)
C9 0.041(2) 0.022(2) 0.019(2) 0.0011(16) -0.0070(17) -0.0021(18)
C8 0.032(2) 0.022(2) 0.033(2) -0.0030(19) -0.0155(18) -0.0029(17)
C7 0.0165(18) 0.033(3) 0.050(3) -0.003(2) -0.0029(18) -0.0015(17)
C10 0.0128(16) 0.024(2) 0.026(2) 0.0001(17) 0.0024(14) -0.0043(15)
C11 0.0165(17) 0.025(2) 0.027(2) 0.0003(18) 0.0058(15) -0.0055(16)
C12 0.0183(17) 0.023(2) 0.023(2) -0.0012(16) 0.0013(15) -0.0029(15)
C13 0.0131(16) 0.020(2) 0.022(2) -0.0026(16) -0.0009(14) -0.0016(14)
C14 0.0133(16) 0.0176(19) 0.0180(19) -0.0043(15) -0.0012(13) -0.0018(14)
C15 0.0142(15) 0.0179(18) 0.0156(18) -0.0017(15) 0.0006(13) 0.0008(14)
C16 0.0127(15) 0.0177(19) 0.0197(19) -0.0022(15) 0.0007(13) -0.0006(13)
C17 0.0126(16) 0.023(2) 0.025(2) -0.0012(17) 0.0003(14) -0.0018(15)
C18 0.0143(16) 0.028(2) 0.024(2) -0.0009(17) 0.0039(14) -0.0039(15)
C19 0.0154(16) 0.024(2) 0.024(2) 0.0044(18) 0.0022(14) 0.0005(14)
C20 0.0177(17) 0.020(2) 0.022(2) 0.0012(16) -0.0021(14) 0.0029(15)
C21 0.0121(15) 0.024(2) 0.026(2) 0.0002(16) -0.0004(15) 0.0027(15)
C101 0.048(3) 0.034(3) 0.029(3) -0.004(2) 0.002(2) -0.001(2)
Cl1 0.0554(7) 0.0449(8) 0.0449(7) -0.0122(6) 0.0168(6) -0.0014(6)
Cl2 0.0303(5) 0.0656(8) 0.0419(7) 0.0084(6) 0.0037(5) 0.0161(5)

loop_
_atom_type_symbol
_atom_type_description
_atom_type_scat_dispersion_real
_atom_type_scat_dispersion_imag
_atom_type_scat_source
C C 0.0033 0.0016 'International Tables Vol C Tables 4.2.6.8 and 6.1.1.4'
H H 0.0000 0.0000 'International Tables Vol C Tables 4.2.6.8 and 6.1.1.4'
N N 0.0061 0.0033 'International Tables Vol C Tables 4.2.6.8 and 6.1.1.4'
O O 0.0106 0.0060 'International Tables Vol C Tables 4.2.6.8 and 6.1.1.4'
Re Re -1.0185 7.2310 'International Tables Vol C Tables 4.2.6.8 and 6.1.1.4'
Cl Cl 0.1484 0.1585 'International Tables Vol C Tables 4.2.6.8 and 6.1.1.4'

loop_
_geom_angle_atom_site_label_1
_geom_angle_atom_site_label_2
_geom_angle_atom_site_label_3
_geom_angle
C1 Re1 C2 89.61(16)
C1 Re1 C3 89.16(17)
C2 Re1 C3 85.48(15)
C1 Re1 N6 172.57(13)
C2 Re1 N6 96.52(13)
C3 Re1 N6 95.49(14)
C1 Re1 N7 97.64(13)
C2 Re1 N7 172.47(14)
C3 Re1 N7 96.62(13)
N6 Re1 N7 76.10(10)
C1 Re1 N2 94.39(15)
C2 Re1 N2 95.02(13)
C3 Re1 N2 176.42(14)
N6 Re1 N2 80.93(11)
N7 Re1 N2 82.44(11)
O3 C3 Re1 177.9(3)
O1 C1 Re1 178.4(3)
O2 C2 Re1 175.3(3)
C4 N1 N2 103.2(3)
N3 N2 N1 111.3(3)
N3 N2 Re1 122.5(2)
N1 N2 Re1 125.6(2)
N2 N3 N4 108.3(3)
N3 N4 C4 104.8(3)
C5 N5 C9 117.0(3)
C10 N6 C14 118.0(3)
C10 N6 Re1 127.3(2)
C14 N6 Re1 114.6(2)
C19 N7 C15 117.7(3)
C19 N7 Re1 127.3(2)
C15 N7 Re1 114.7(2)
N1 C4 N4 112.4(3)
N1 C4 C5 123.5(3)
N4 C4 C5 124.1(3)
N5 C5 C6 123.3(3)
N5 C5 C4 116.6(3)
C6 C5 C4 120.1(3)
C7 C6 C5 118.5(4)
C7 C6 H6 120.8
C5 C6 H6 120.8
N5 C9 C8 123.3(4)
N5 C9 H9 118.3
C8 C9 H9 118.3
C7 C8 C9 118.5(4)
C7 C8 H8 120.7
C9 C8 H8 120.7
C8 C7 C6 119.3(4)
C8 C7 H7 120.4
C6 C7 H7 120.4
N6 C10 C11 122.8(3)
N6 C10 H10 118.6
C11 C10 H10 118.6
C12 C11 C10 120.0(3)
C12 C11 H11 120.0
C10 C11 H11 120.0
C11 C12 C13 118.6(3)
C11 C12 H12 120.7
C13 C12 H12 120.7
C14 C13 C12 118.1(3)
C14 C13 C20 118.7(3)
C12 C13 C20 123.2(3)
N6 C14 C13 122.4(3)
N6 C14 C15 117.1(3)
C13 C14 C15 120.5(3)
N7 C15 C16 122.9(3)
N7 C15 C14 117.3(3)
C16 C15 C14 119.8(3)
C17 C16 C15 117.1(3)
C17 C16 C21 124.3(3)
C15 C16 C21 118.6(3)
C18 C17 C16 119.9(3)
C18 C17 H17 120.1
C16 C17 H17 120.1
C17 C18 C19 119.2(3)
C17 C18 H18 120.4
C19 C18 H18 120.4
N7 C19 C18 123.2(3)
N7 C19 H19 118.4
C18 C19 H19 118.4
C21 C20 C13 120.8(3)
C21 C20 H20 119.6
C13 C20 H20 119.6
C20 C21 C16 121.6(3)
C20 C21 H21 119.2
C16 C21 H21 119.2
Cl1 C101 Cl2 110.5(2)
Cl1 C101 H10A 109.6
Cl2 C101 H10A 109.6
Cl1 C101 H10B 109.6
Cl2 C101 H10B 109.6
H10A C101 H10B 108.1

loop_
_geom_bond_atom_site_label_1
_geom_bond_atom_site_label_2
_geom_bond_distance
Re1 C1 1.915(4)
Re1 C2 1.924(4)
Re1 C3 1.927(4)
Re1 N6 2.169(3)
Re1 N7 2.174(3)
Re1 N2 2.179(3)
C3 O3 1.150(5)
C1 O1 1.155(5)
C2 O2 1.152(4)
N1 C4 1.329(5)
N1 N2 1.342(4)
N2 N3 1.311(4)
N3 N4 1.339(5)
N4 C4 1.340(4)
N5 C5 1.343(5)
N5 C9 1.348(5)
N6 C10 1.330(4)
N6 C14 1.374(4)
N7 C19 1.340(4)
N7 C15 1.363(4)
C4 C5 1.479(5)
C5 C6 1.386(5)
C6 C7 1.384(5)
C6 H6 0.9500
C9 C8 1.385(6)
C9 H9 0.9500
C8 C7 1.377(6)
C8 H8 0.9500
C7 H7 0.9500
C10 C11 1.390(5)
C10 H10 0.9500
C11 C12 1.372(5)
C11 H11 0.9500
C12 C13 1.415(5)
C12 H12 0.9500
C13 C14 1.396(5)
C13 C20 1.441(5)
C14 C15 1.425(5)
C15 C16 1.414(4)
C16 C17 1.409(5)
C16 C21 1.424(5)
C17 C18 1.371(5)
C17 H17 0.9500
C18 C19 1.393(5)
C18 H18 0.9500
C19 H19 0.9500
C20 C21 1.353(5)
C20 H20 0.9500
C21 H21 0.9500
C101 Cl1 1.752(4)
C101 Cl2 1.774(5)
C101 H10A 0.9900
C101 H10B 0.9900

loop_
_geom_torsion_atom_site_label_1
_geom_torsion_atom_site_label_2
_geom_torsion_atom_site_label_3
_geom_torsion_atom_site_label_4
_geom_torsion
C1 Re1 C3 O3 -68(10)
C2 Re1 C3 O3 22(10)
N6 Re1 C3 O3 118(10)
N7 Re1 C3 O3 -165(10)
N2 Re1 C3 O3 120(10)
C2 Re1 C1 O1 -177(100)
C3 Re1 C1 O1 -91(14)
N6 Re1 C1 O1 37(15)
N7 Re1 C1 O1 5(14)
N2 Re1 C1 O1 88(14)
C1 Re1 C2 O2 104(4)
C3 Re1 C2 O2 15(4)
N6 Re1 C2 O2 -80(4)
N7 Re1 C2 O2 -92(4)
N2 Re1 C2 O2 -162(4)
C4 N1 N2 N3 -0.8(4)
C4 N1 N2 Re1 -171.9(2)
C1 Re1 N2 N3 107.0(3)
C2 Re1 N2 N3 17.0(3)
C3 Re1 N2 N3 -81(2)
N6 Re1 N2 N3 -78.8(3)
N7 Re1 N2 N3 -155.9(3)
C1 Re1 N2 N1 -82.8(3)
C2 Re1 N2 N1 -172.8(3)
C3 Re1 N2 N1 89(2)
N6 Re1 N2 N1 91.4(3)
N7 Re1 N2 N1 14.3(3)
N1 N2 N3 N4 0.9(4)
Re1 N2 N3 N4 172.4(3)
N2 N3 N4 C4 -0.7(4)
C1 Re1 N6 C10 146.0(11)
C2 Re1 N6 C10 0.6(3)
C3 Re1 N6 C10 -85.5(3)
N7 Re1 N6 C10 179.0(3)
N2 Re1 N6 C10 94.7(3)
C1 Re1 N6 C14 -30.1(12)
C2 Re1 N6 C14 -175.5(3)
C3 Re1 N6 C14 98.4(3)
N7 Re1 N6 C14 3.0(2)
N2 Re1 N6 C14 -81.4(2)
C1 Re1 N7 C19 -1.8(3)
C2 Re1 N7 C19 -166.0(9)
C3 Re1 N7 C19 88.2(3)
N6 Re1 N7 C19 -177.8(3)
N2 Re1 N7 C19 -95.3(3)
C1 Re1 N7 C15 171.9(3)
C2 Re1 N7 C15 7.7(11)
C3 Re1 N7 C15 -98.1(3)
N6 Re1 N7 C15 -4.0(2)
N2 Re1 N7 C15 78.4(2)
N2 N1 C4 N4 0.3(4)
N2 N1 C4 C5 179.6(3)
N3 N4 C4 N1 0.2(5)
N3 N4 C4 C5 -179.1(3)
C9 N5 C5 C6 1.4(5)
C9 N5 C5 C4 -178.3(3)
N1 C4 C5 N5 174.9(3)
N4 C4 C5 N5 -5.9(6)
N1 C4 C5 C6 -4.9(6)
N4 C4 C5 C6 174.3(4)
N5 C5 C6 C7 -1.6(6)
C4 C5 C6 C7 178.2(4)
C5 N5 C9 C8 0.6(6)
N5 C9 C8 C7 -2.4(6)
C9 C8 C7 C6 2.2(6)
C5 C6 C7 C8 -0.3(6)
C14 N6 C10 C11 -1.7(5)
Re1 N6 C10 C11 -177.7(3)
N6 C10 C11 C12 1.2(6)
C10 C11 C12 C13 0.1(6)
C11 C12 C13 C14 -0.8(5)
C11 C12 C13 C20 176.8(4)
C10 N6 C14 C13 1.0(5)
Re1 N6 C14 C13 177.5(3)
C10 N6 C14 C15 -178.0(3)
Re1 N6 C14 C15 -1.6(4)
C12 C13 C14 N6 0.2(5)
C20 C13 C14 N6 -177.5(3)
C12 C13 C14 C15 179.2(3)
C20 C13 C14 C15 1.5(5)
C19 N7 C15 C16 0.0(5)
Re1 N7 C15 C16 -174.3(3)
C19 N7 C15 C14 179.0(3)
Re1 N7 C15 C14 4.6(4)
N6 C14 C15 N7 -2.1(5)
C13 C14 C15 N7 178.9(3)
N6 C14 C15 C16 176.9(3)
C13 C14 C15 C16 -2.1(5)
N7 C15 C16 C17 0.4(5)
C14 C15 C16 C17 -178.5(3)
N7 C15 C16 C21 -179.9(3)
C14 C15 C16 C21 1.2(5)
C15 C16 C17 C18 -0.3(5)
C21 C16 C17 C18 -180.0(4)
C16 C17 C18 C19 -0.2(6)
C15 N7 C19 C18 -0.6(5)
Re1 N7 C19 C18 173.0(3)
C17 C18 C19 N7 0.7(6)
C14 C13 C20 C21 0.0(6)
C12 C13 C20 C21 -177.5(4)
C13 C20 C21 C16 -1.0(6)
C17 C16 C21 C20 -179.9(4)
C15 C16 C21 C20 0.4(5)
